data_4349909
loop_
_publ_author_name
'Wei, Yan-Li'
'Jing, Jing'
'Shi, Chao'
'Ye, Heng-Yun'
'Wang, Zhong-Xia'
'Zhang, Yi'

_publ_section_title
;
 High quantum yield and unusual photoluminescence behaviour in tetrahedral
 manganese(ii) based on hybrid compounds
;
_journal_issue 10
_journal_name_full 'Inorganic Chemistry Frontiers'
_journal_page_first 2615
_journal_paper_doi 10.1039/C8QI00793D
_journal_volume 5
_journal_year 2018
_chemical_formula_sum 'C10 H24 Cl4 Mn N2'
_chemical_formula_weight 369.05
_space_group_crystal_system orthorhombic
_space_group_IT_number 61
_space_group_name_Hall '-P 2ac 2ab'
_space_group_name_H-M_alt 'P b c a'
_atom_sites_solution_hydrogens geom
_audit_creation_method SHELXL-2014/7
_audit_update_record
;
2018-07-18 deposited with the CCDC.
2018-09-03 downloaded from the CCDC.
;
_cell_angle_alpha 90
_cell_angle_beta 90
_cell_angle_gamma 90
_cell_formula_units_Z 8
_cell_length_a 12.0944(6)
_cell_length_b 12.6583(6)
_cell_length_c 23.3484(11)
_cell_measurement_reflns_used 3231
_cell_measurement_temperature 293(2)
_cell_measurement_theta_max 25.248
_cell_measurement_theta_min 2.487
_cell_volume 3574.5(3)
_computing_structure_refinement 'SHELXL-2014/7 (Sheldrick, 2014)'
_diffrn_ambient_temperature 293(2)
_diffrn_measured_fraction_theta_full 0.999
_diffrn_measured_fraction_theta_max 0.999
_diffrn_measurement_device_type 'Rigaku, SCXmini'
_diffrn_measurement_method '\w scans'
_diffrn_radiation_type MoK\a
_diffrn_radiation_wavelength 0.71073
_diffrn_reflns_av_R_equivalents 0.0290
_diffrn_reflns_av_unetI/netI 0.0242
_diffrn_reflns_Laue_measured_fraction_full 0.999
_diffrn_reflns_Laue_measured_fraction_max 0.999
_diffrn_reflns_limit_h_max 14
_diffrn_reflns_limit_h_min -14
_diffrn_reflns_limit_k_max 15
_diffrn_reflns_limit_k_min -14
_diffrn_reflns_limit_l_max 25
_diffrn_reflns_limit_l_min -28
_diffrn_reflns_number 18550
_diffrn_reflns_point_group_measured_fraction_full 0.999
_diffrn_reflns_point_group_measured_fraction_max 0.999
_diffrn_reflns_theta_full 25.242
_diffrn_reflns_theta_max 25.248
_diffrn_reflns_theta_min 2.487
_exptl_absorpt_coefficient_mu 1.321
_exptl_crystal_colour yellowgreen
_exptl_crystal_density_diffrn 1.372
_exptl_crystal_description block
_exptl_crystal_F_000 1528.0
_exptl_crystal_size_max 0.32
_exptl_crystal_size_mid 0.3
_exptl_crystal_size_min 0.28
_refine_diff_density_max 1.264
_refine_diff_density_min -0.860
_refine_diff_density_rms 0.079
_refine_ls_extinction_method none
_refine_ls_goodness_of_fit_ref 1.004
_refine_ls_hydrogen_treatment constr
_refine_ls_matrix_type full
_refine_ls_number_parameters 156
_refine_ls_number_reflns 3229
_refine_ls_number_restraints 38
_refine_ls_restrained_S_all 1.040
_refine_ls_R_factor_all 0.0772
_refine_ls_R_factor_gt 0.0654
_refine_ls_shift/su_max 0.000
_refine_ls_shift/su_mean 0.000
_refine_ls_structure_factor_coef Fsqd
_refine_ls_weighting_details 'w=1/[\s^2^(Fo^2^)+(0.0916P)^2^+7.5021P] where P=(Fo^2^+2Fc^2^)/3'
_refine_ls_weighting_scheme calc
_refine_ls_wR_factor_gt 0.1770
_refine_ls_wR_factor_ref 0.1853
_reflns_Friedel_coverage 0.000
_reflns_number_gt 2637
_reflns_number_total 3229
_reflns_threshold_expression 'I > 2\s(I)'
_cod_data_source_file c8qi00793d2.cif
_cod_data_source_block PBCA
_cod_database_code 4349909
_shelx_shelxl_version_number 2014/7
_shelx_space_group_comment
;
The symmetry employed for this shelxl refinement is uniquely defined
by the following loop, which should always be used as a source of
symmetry information in preference to the above space-group names.
They are only intended as comments.
;

loop_
_space_group_symop_operation_xyz
'x, y, z'
'-x+1/2, -y, z+1/2'
'-x, y+1/2, -z+1/2'
'x+1/2, -y+1/2, -z'
'-x, -y, -z'
'x-1/2, y, -z-1/2'
'x, -y-1/2, z-1/2'
'-x-1/2, y-1/2, z'

loop_
_atom_site_label
_atom_site_type_symbol
_atom_site_fract_x
_atom_site_fract_y
_atom_site_fract_z
_atom_site_U_iso_or_equiv
_atom_site_adp_type
_atom_site_occupancy
_atom_site_site_symmetry_order
_atom_site_calc_flag
_atom_site_refinement_flags_posn
_atom_site_refinement_flags_adp
Mn1 Mn 0.43616(6) 0.14193(5) 0.37426(3) 0.0580(3) Uani 1 1 d . .
Cl2 Cl 0.40676(11) 0.14786(10) 0.27301(5) 0.0697(4) Uani 1 1 d . .
Cl3 Cl 0.49868(13) 0.30502(11) 0.41098(6) 0.0811(4) Uani 1 1 d . .
Cl5 Cl 0.25919(13) 0.11545(12) 0.41312(7) 0.0856(5) Uani 1 1 d . .
Cl4 Cl 0.55960(15) 0.00283(13) 0.39085(8) 0.0999(6) Uani 1 1 d . .
C8 C 0.2841(6) 0.8723(4) 0.3210(3) 0.0812(16) Uani 1 1 d . .
H8A H 0.2290 0.8237 0.3357 0.097 Uiso 1 1 calc R U
H8B H 0.3139 0.9128 0.3527 0.097 Uiso 1 1 calc R U
C9 C 0.1887(6) 0.3561(5) 0.4867(3) 0.0950(18) Uani 1 1 d . U
H9A H 0.1788 0.2924 0.4650 0.143 Uiso 1 1 calc R U
H9B H 0.1940 0.4151 0.4610 0.143 Uiso 1 1 calc R U
H9C H 0.1268 0.3659 0.5118 0.143 Uiso 1 1 calc R U
N2 N 0.2351(5) 0.9425(6) 0.2786(2) 0.116(2) Uani 1 1 d . .
H2C H 0.2824 1.0053 0.2795 0.139 Uiso 1 1 calc R U
N1 N 0.2845(7) 0.3488(5) 0.5186(3) 0.1269(19) Uani 1 1 d . U
H1C H 0.3334 0.3256 0.4876 0.152 Uiso 1 1 calc R U
C3 C 0.3417(7) 0.8163(9) 0.2287(3) 0.129(3) Uani 1 1 d . .
H3A H 0.4056 0.8333 0.2053 0.155 Uiso 1 1 calc R U
H3B H 0.3140 0.7478 0.2169 0.155 Uiso 1 1 calc R U
C2 C 0.3744(7) 0.8132(7) 0.2911(3) 0.109(2) Uani 1 1 d . .
H2A H 0.3787 0.7410 0.3048 0.131 Uiso 1 1 calc R U
H2B H 0.4453 0.8473 0.2970 0.131 Uiso 1 1 calc R U
C1 C 0.2588(9) 0.8939(7) 0.2212(3) 0.126(3) Uani 1 1 d . .
H1A H 0.1923 0.8618 0.2058 0.151 Uiso 1 1 calc R U
H1B H 0.2839 0.9476 0.1946 0.151 Uiso 1 1 calc R U
C6 C 0.3477(6) 0.4398(5) 0.5359(4) 0.108(2) Uani 1 1 d . U
H6A H 0.2996 0.4937 0.5517 0.129 Uiso 1 1 calc R U
H6B H 0.3873 0.4693 0.5035 0.129 Uiso 1 1 calc R U
C4 C 0.3050(7) 0.2612(5) 0.5573(3) 0.1061(19) Uani 1 1 d . U
H4A H 0.3299 0.1996 0.5362 0.127 Uiso 1 1 calc R U
H4B H 0.2383 0.2430 0.5782 0.127 Uiso 1 1 calc R U
C12 C 0.1286(6) 0.9821(6) 0.2883(4) 0.126(3) Uani 1 1 d . .
H12A H 0.0781 0.9243 0.2935 0.189 Uiso 1 1 calc R U
H12B H 0.1057 1.0237 0.2560 0.189 Uiso 1 1 calc R U
H12C H 0.1289 1.0253 0.3221 0.189 Uiso 1 1 calc R U
C10 C 0.4247(8) 0.4017(7) 0.5793(5) 0.149(4) Uani 1 1 d . .
H10A H 0.4990 0.3994 0.5637 0.179 Uiso 1 1 calc R U
H10B H 0.4245 0.4489 0.6120 0.179 Uiso 1 1 calc R U
C11 C 0.3913(9) 0.2984(7) 0.5965(4) 0.134(3) Uani 1 1 d . U
H11A H 0.3630 0.3003 0.6354 0.161 Uiso 1 1 calc R U
H11B H 0.4540 0.2507 0.5955 0.161 Uiso 1 1 calc R U

loop_
_atom_site_aniso_label
_atom_site_aniso_U_11
_atom_site_aniso_U_22
_atom_site_aniso_U_33
_atom_site_aniso_U_23
_atom_site_aniso_U_13
_atom_site_aniso_U_12
Mn1 0.0625(5) 0.0476(4) 0.0638(5) -0.0070(3) -0.0035(3) 0.0032(3)
Cl2 0.0749(8) 0.0724(8) 0.0619(7) -0.0007(5) 0.0038(6) -0.0023(6)
Cl3 0.0930(10) 0.0584(8) 0.0919(10) -0.0138(6) -0.0035(7) -0.0135(7)
Cl5 0.0833(9) 0.0775(9) 0.0961(10) 0.0004(7) 0.0251(8) -0.0064(7)
Cl4 0.1084(12) 0.0720(9) 0.1193(12) -0.0215(8) -0.0356(10) 0.0353(8)
C8 0.098(4) 0.066(3) 0.080(4) 0.004(3) -0.010(3) -0.011(3)
C9 0.109(4) 0.101(5) 0.075(4) -0.004(3) -0.005(3) 0.009(4)
N2 0.111(4) 0.137(5) 0.100(4) 0.001(4) -0.014(3) 0.046(4)
N1 0.137(4) 0.101(3) 0.142(4) 0.025(3) -0.043(3) -0.023(3)
C3 0.101(6) 0.183(9) 0.103(6) -0.032(5) 0.015(4) 0.019(6)
C2 0.104(5) 0.102(5) 0.122(6) -0.003(4) -0.005(4) 0.027(4)
C1 0.177(9) 0.132(7) 0.070(4) -0.011(4) -0.015(5) 0.018(7)
C6 0.112(5) 0.071(3) 0.141(5) 0.018(4) -0.006(4) -0.020(3)
C4 0.134(5) 0.074(3) 0.111(4) 0.022(3) -0.027(4) -0.016(3)
C12 0.078(4) 0.101(5) 0.198(9) -0.023(5) -0.024(5) 0.016(4)
C10 0.130(7) 0.099(6) 0.219(11) 0.020(6) -0.071(7) -0.028(5)
C11 0.167(7) 0.108(5) 0.127(6) 0.024(4) -0.049(5) -0.010(5)

loop_
_atom_type_symbol
_atom_type_description
_atom_type_scat_dispersion_real
_atom_type_scat_dispersion_imag
_atom_type_scat_source
C C 0.0033 0.0016 'International Tables Vol C Tables 4.2.6.8 and 6.1.1.4'
H H 0.0000 0.0000 'International Tables Vol C Tables 4.2.6.8 and 6.1.1.4'
N N 0.0061 0.0033 'International Tables Vol C Tables 4.2.6.8 and 6.1.1.4'
Cl Cl 0.1484 0.1585 'International Tables Vol C Tables 4.2.6.8 and 6.1.1.4'
Mn Mn 0.3368 0.7283 'International Tables Vol C Tables 4.2.6.8 and 6.1.1.4'

loop_
_geom_angle_atom_site_label_1
_geom_angle_atom_site_label_2
_geom_angle_atom_site_label_3
_geom_angle
Cl4 Mn1 Cl5 114.20(7)
Cl4 Mn1 Cl3 113.17(6)
Cl5 Mn1 Cl3 106.05(6)
Cl4 Mn1 Cl2 106.38(6)
Cl5 Mn1 Cl2 104.53(6)
Cl3 Mn1 Cl2 112.29(6)
N2 C8 C2 106.5(6)
C12 N2 C8 118.8(7)
C12 N2 C1 117.8(7)
C8 N2 C1 106.2(6)
C9 N1 C6 122.9(6)
C9 N1 C4 122.0(6)
C6 N1 C4 110.3(6)
C1 C3 C2 108.8(6)
C8 C2 C3 104.3(6)
C3 C1 N2 108.0(6)
N1 C6 C10 105.6(6)
N1 C4 C11 105.3(6)
C11 C10 C6 108.5(7)
C10 C11 C4 108.7(7)

loop_
_geom_bond_atom_site_label_1
_geom_bond_atom_site_label_2
_geom_bond_distance
Mn1 Cl4 2.3408(16)
Mn1 Cl5 2.3488(16)
Mn1 Cl3 2.3599(14)
Mn1 Cl2 2.3918(14)
C8 N2 1.457(8)
C8 C2 1.496(10)
C9 N1 1.381(9)
N2 C12 1.401(9)
N2 C1 1.501(9)
N1 C6 1.439(9)
N1 C4 1.451(8)
C3 C1 1.414(11)
C3 C2 1.510(11)
C6 C10 1.459(11)
C4 C11 1.467(10)
C10 C11 1.426(11)

loop_
_geom_hbond_atom_site_label_D
_geom_hbond_atom_site_label_H
_geom_hbond_atom_site_label_A
_geom_hbond_distance_DH
_geom_hbond_distance_HA
_geom_hbond_distance_DA
_geom_hbond_angle_DHA
_geom_hbond_site_symmetry_A
N1 H1C Cl3 0.98 2.69 3.651(9) 165.2 .
N2 H2C Cl2 0.98 2.35 3.330(8) 173.5 1_565
